data_2229397
loop_
_publ_author_name
'Salehzadeh, Sadegh'
'Mahdavian, Mahsa'
'Khalaj, Mehdi'

_publ_section_title
;
 Zwitterionic form of
 tris({[5-(4-methoxyphenylazo)salicylidene]amino}ethyl)amine
;
_journal_coeditor_code HB5798
_journal_issue 3
_journal_name_full 'Acta Crystallographica Section E'
_journal_page_first o606
_journal_paper_doi 10.1107/S1600536811004405
_journal_volume 67
_journal_year 2011
_chemical_formula_iupac 'C48 H48 N10 O6'
_chemical_formula_moiety 'C48 H48 N10 O6'
_chemical_formula_sum 'C48 H48 N10 O6'
_chemical_formula_weight 860.96
_chemical_name_systematic
;
2-{[2-(bis{2-[({2-hydroxy-5-[(4-methoxyphenyl)diazenyl]phenyl}methylidene)\
amino]ethyl}amino)ethyl]azaniumylidenemethyl}-4-[(4-methoxyphenyl)diazenyl]\
phenolate
;
_space_group_IT_number 2
_symmetry_cell_setting triclinic
_symmetry_space_group_name_Hall '-P 1'
_symmetry_space_group_name_H-M 'P -1'
_atom_sites_solution_hydrogens geom
_atom_sites_solution_primary direct
_atom_sites_solution_secondary difmap
_audit_creation_method SHELXL-97
_cell_angle_alpha 86.418(3)
_cell_angle_beta 89.308(2)
_cell_angle_gamma 88.084(3)
_cell_formula_units_Z 2
_cell_length_a 10.5613(9)
_cell_length_b 12.1234(5)
_cell_length_c 17.2107(9)
_cell_measurement_reflns_used 7794
_cell_measurement_temperature 150.0(10)
_cell_measurement_theta_max 27.5
_cell_measurement_theta_min 2.6
_cell_volume 2198.0(2)
_computing_cell_refinement 'DENZO-SMN (Otwinowski & Minor, 1997)'
_computing_data_collection 'COLLECT (Nonius, 2002)'
_computing_data_reduction 'DENZO-SMN (Otwinowski & Minor, 1997)'
_computing_molecular_graphics 'PLATON (Spek, 2009)'
_computing_publication_material 'SHELXTL (Sheldrick, 2008)'
_computing_structure_refinement 'SHELXTL (Sheldrick, 2008)'
_computing_structure_solution 'SIR92 (Altomare <i>et al.</i>, 1994)'
_diffrn_ambient_temperature 150.0(10)
_diffrn_detector_area_resol_mean 9
_diffrn_measured_fraction_theta_full 0.992
_diffrn_measured_fraction_theta_max 0.971
_diffrn_measurement_device_type 'Nonius KappaCCD'
_diffrn_measurement_method '\f scans and \w scans with \k offsets'
_diffrn_radiation_monochromator graphite
_diffrn_radiation_source 'fine-focus sealed tube'
_diffrn_radiation_type MoK\a
_diffrn_radiation_wavelength 0.71073
_diffrn_reflns_av_R_equivalents 0.0711
_diffrn_reflns_av_sigmaI/netI 0.1277
_diffrn_reflns_limit_h_max 13
_diffrn_reflns_limit_h_min -13
_diffrn_reflns_limit_k_max 15
_diffrn_reflns_limit_k_min -15
_diffrn_reflns_limit_l_max 22
_diffrn_reflns_limit_l_min -22
_diffrn_reflns_number 19855
_diffrn_reflns_theta_full 25.00
_diffrn_reflns_theta_max 27.47
_diffrn_reflns_theta_min 2.60
_exptl_absorpt_coefficient_mu 0.089
_exptl_absorpt_correction_T_max 0.990
_exptl_absorpt_correction_T_min 0.827
_exptl_absorpt_correction_type multi-scan
_exptl_absorpt_process_details '(SORTAV; Blessing, 1995)'
_exptl_crystal_colour orange
_exptl_crystal_density_diffrn 1.301
_exptl_crystal_density_method 'not measured'
_exptl_crystal_description block
_exptl_crystal_F_000 908
_exptl_crystal_size_max 0.22
_exptl_crystal_size_mid 0.20
_exptl_crystal_size_min 0.16
_refine_diff_density_max 0.371
_refine_diff_density_min -0.234
_refine_ls_extinction_method none
_refine_ls_goodness_of_fit_ref 0.987
_refine_ls_hydrogen_treatment mixed
_refine_ls_matrix_type full
_refine_ls_number_parameters 589
_refine_ls_number_reflns 9781
_refine_ls_number_restraints 2
_refine_ls_restrained_S_all 0.987
_refine_ls_R_factor_all 0.1862
_refine_ls_R_factor_gt 0.0624
_refine_ls_shift/su_max 0.001
_refine_ls_shift/su_mean 0.000
_refine_ls_structure_factor_coef Fsqd
_refine_ls_weighting_details 'calc w=1/[\s^2^(Fo^2^)+(0.0768P)^2^] where P=(Fo^2^+2Fc^2^)/3'
_refine_ls_weighting_scheme calc
_refine_ls_wR_factor_gt 0.1316
_refine_ls_wR_factor_ref 0.1866
_reflns_number_gt 4152
_reflns_number_total 9781
_reflns_threshold_expression I>2\s(I)
_cod_data_source_file hb5798.cif
_cod_data_source_block I
_cod_database_code 2229397
_cod_database_fobs_code 2229397

loop_
_symmetry_equiv_pos_as_xyz
'x, y, z'
'-x, -y, -z'

loop_
_atom_site_type_symbol
_atom_site_label
_atom_site_fract_x
_atom_site_fract_y
_atom_site_fract_z
_atom_site_U_iso_or_equiv
_atom_site_adp_type
_atom_site_calc_flag
_atom_site_refinement_flags
_atom_site_occupancy
_atom_site_disorder_assembly
_atom_site_disorder_group
O O1 0.2448(2) 0.82743(16) 0.82789(12) 0.0474(6) Uani d . 1 . .
O O2 0.43622(18) 0.45882(17) 0.57762(12) 0.0495(6) Uani d . 1 . .
O O3 -0.0630(2) 0.8117(2) 0.50993(12) 0.0576(6) Uani d . 1 . .
O O4 -0.1109(2) -0.08081(19) 0.91613(15) 0.0776(8) Uani d . 1 . .
O O5 -0.47340(19) -0.00203(17) 0.79102(13) 0.0582(6) Uani d . 1 . .
O O6 -0.57085(19) 0.29892(18) 1.01599(12) 0.0571(6) Uani d . 1 . .
N N1 0.3726(2) 0.8543(2) 0.56017(14) 0.0444(6) Uani d . 1 . .
N N2 0.3882(2) 0.74854(19) 0.72451(13) 0.0403(6) Uani d . 1 . .
N N3 0.3183(3) 0.6273(2) 0.50901(14) 0.0431(6) Uani d . 1 . .
N N4 0.0959(2) 0.8958(2) 0.59704(14) 0.0438(6) Uani d . 1 . .
N N5 0.0284(2) 0.4183(2) 0.88438(14) 0.0460(6) Uani d U 1 . .
N N6 0.0856(2) 0.3371(2) 0.85796(14) 0.0427(6) Uani d . 1 . .
N N7 -0.0348(2) 0.3043(2) 0.66786(13) 0.0418(6) Uani d . 1 . .
N N8 -0.0348(2) 0.2007(2) 0.68282(13) 0.0425(6) Uani d . 1 . .
N N9 -0.2363(2) 0.5682(2) 0.77249(14) 0.0457(6) Uani d . 1 . .
N N10 -0.3386(2) 0.5194(2) 0.76315(14) 0.0475(7) Uani d . 1 . .
C C1 0.4720(3) 0.8657(2) 0.61690(17) 0.0468(8) Uani d . 1 . .
H H1A 0.4489 0.9278 0.6495 0.056 Uiso calc R 1 . .
H H1B 0.5521 0.8835 0.5891 0.056 Uiso calc R 1 . .
C C2 0.4926(3) 0.7609(2) 0.66887(17) 0.0439(8) Uani d . 1 . .
H H2A 0.4983 0.6961 0.6366 0.053 Uiso calc R 1 . .
H H2B 0.5733 0.7644 0.6972 0.053 Uiso calc R 1 . .
C C3 0.3336(3) 0.6552(2) 0.73432(15) 0.0368(7) Uani d . 1 . .
H H3A 0.3584 0.5963 0.7029 0.044 Uiso calc R 1 . .
C C4 0.2343(2) 0.6388(2) 0.79291(15) 0.0355(7) Uani d . 1 . .
C C5 0.1799(3) 0.5360(2) 0.80621(16) 0.0393(7) Uani d . 1 . .
H H5A 0.2052 0.4766 0.7754 0.047 Uiso calc R 1 . .
C C6 0.0884(3) 0.5204(3) 0.86465(17) 0.0422(7) Uani d U 1 . .
C C7 0.0480(3) 0.6087(3) 0.90776(17) 0.0476(8) Uani d . 1 . .
H H7A -0.0164 0.5984 0.9463 0.057 Uiso calc R 1 . .
C C8 0.1006(3) 0.7108(3) 0.89495(16) 0.0459(8) Uani d . 1 . .
H H8A 0.0728 0.7705 0.9248 0.055 Uiso calc R 1 . .
C C9 0.1939(3) 0.7264(2) 0.83858(16) 0.0384(7) Uani d . 1 . .
C C10 0.0247(3) 0.2334(2) 0.87651(16) 0.0405(7) Uani d . 1 . .
C C11 0.0921(3) 0.1410(3) 0.85677(18) 0.0494(8) Uani d . 1 . .
H H11A 0.1733 0.1485 0.8330 0.059 Uiso calc R 1 . .
C C12 0.0447(3) 0.0371(3) 0.87057(19) 0.0574(9) Uani d . 1 . .
H H12A 0.0926 -0.0264 0.8564 0.069 Uiso calc R 1 . .
C C13 -0.0730(3) 0.0262(3) 0.90515(19) 0.0508(8) Uani d . 1 . .
C C14 -0.1426(3) 0.1186(3) 0.92557(17) 0.0520(9) Uani d . 1 . .
H H14A -0.2237 0.1114 0.9495 0.062 Uiso calc R 1 . .
C C15 -0.0925(3) 0.2223(3) 0.91061(16) 0.0468(8) Uani d . 1 . .
H H15A -0.1399 0.2863 0.9242 0.056 Uiso calc R 1 . .
C C16 -0.2313(4) -0.0982(3) 0.9522(2) 0.0927(15) Uani d . 1 . .
H H16A -0.2475 -0.1775 0.9563 0.139 Uiso calc R 1 . .
H H16B -0.2974 -0.0590 0.9208 0.139 Uiso calc R 1 . .
H H16C -0.2318 -0.0701 1.0044 0.139 Uiso calc R 1 . .
C C17 0.4180(3) 0.8058(3) 0.48855(17) 0.0487(8) Uani d . 1 . .
H H17A 0.4997 0.7654 0.4989 0.058 Uiso calc R 1 . .
H H17B 0.4333 0.8659 0.4482 0.058 Uiso calc R 1 . .
C C18 0.3250(3) 0.7275(2) 0.45807(17) 0.0489(8) Uani d . 1 . .
H H18A 0.2401 0.7645 0.4544 0.059 Uiso calc R 1 . .
H H18B 0.3515 0.7080 0.4052 0.059 Uiso calc R 1 . .
C C19 0.2148(3) 0.5907(2) 0.54053(16) 0.0422(7) Uani d U 1 . .
H H19A 0.1382 0.6330 0.5325 0.051 Uiso calc R 1 . .
C C20 0.2118(3) 0.4892(2) 0.58677(16) 0.0391(7) Uani d U 1 . .
C C21 0.0946(3) 0.4468(2) 0.61236(16) 0.0392(7) Uani d . 1 . .
H H21A 0.0193 0.4910 0.6044 0.047 Uiso calc R 1 . .
C C22 0.0871(3) 0.3435(2) 0.64833(16) 0.0397(7) Uani d . 1 . .
C C23 0.2004(3) 0.2813(2) 0.66447(16) 0.0411(7) Uani d . 1 . .
H H23A 0.1959 0.2101 0.6906 0.049 Uiso calc R 1 . .
C C24 0.3155(3) 0.3206(2) 0.64355(15) 0.0413(7) Uani d . 1 . .
H H24A 0.3897 0.2777 0.6573 0.050 Uiso calc R 1 . .
C C25 0.3276(3) 0.4250(2) 0.60136(16) 0.0393(7) Uani d . 1 . .
C C26 -0.1541(3) 0.1589(2) 0.70770(16) 0.0404(7) Uani d . 1 . .
C C27 -0.1660(3) 0.0458(3) 0.7050(2) 0.0548(9) Uani d . 1 . .
H H27A -0.0983 0.0027 0.6844 0.066 Uiso calc R 1 . .
C C28 -0.2738(3) -0.0052(3) 0.7316(2) 0.0573(9) Uani d . 1 . .
H H28A -0.2810 -0.0826 0.7283 0.069 Uiso calc R 1 . .
C C29 -0.3711(3) 0.0563(3) 0.76274(18) 0.0453(8) Uani d . 1 . .
C C30 -0.3613(3) 0.1697(2) 0.76609(16) 0.0430(8) Uani d . 1 . .
H H30A -0.4288 0.2125 0.7873 0.052 Uiso calc R 1 . .
C C31 -0.2526(3) 0.2202(2) 0.73831(16) 0.0413(7) Uani d . 1 . .
H H31A -0.2459 0.2979 0.7404 0.050 Uiso calc R 1 . .
C C32 -0.5733(3) 0.0585(3) 0.8261(2) 0.0722(11) Uani d . 1 . .
H H32A -0.6401 0.0081 0.8435 0.108 Uiso calc R 1 . .
H H32B -0.6081 0.1147 0.7881 0.108 Uiso calc R 1 . .
H H32C -0.5410 0.0945 0.8709 0.108 Uiso calc R 1 . .
C C33 0.2976(3) 0.9573(3) 0.54508(19) 0.0515(9) Uani d . 1 . .
H H33A 0.2576 0.9564 0.4934 0.062 Uiso calc R 1 . .
H H33B 0.3547 1.0206 0.5436 0.062 Uiso calc R 1 . .
C C34 0.1956(3) 0.9737(3) 0.60625(18) 0.0497(8) Uani d . 1 . .
H H34A 0.2325 0.9617 0.6588 0.060 Uiso calc R 1 . .
H H34B 0.1600 1.0503 0.6006 0.060 Uiso calc R 1 . .
C C35 0.0569(3) 0.8342(2) 0.65497(18) 0.0420(7) Uani d . 1 . .
H H35A 0.0957 0.8376 0.7042 0.050 Uiso calc R 1 . .
C C36 -0.0453(3) 0.7596(2) 0.64655(17) 0.0379(7) Uani d . 1 . .
C C37 -0.0930(3) 0.6951(2) 0.71012(17) 0.0413(7) Uani d . 1 . .
H H37A -0.0565 0.7003 0.7599 0.050 Uiso calc R 1 . .
C C38 -0.1911(3) 0.6244(2) 0.70259(17) 0.0412(7) Uani d . 1 . .
C C39 -0.2429(3) 0.6148(3) 0.62893(18) 0.0484(8) Uani d . 1 . .
H H39A -0.3081 0.5641 0.6225 0.058 Uiso calc R 1 . .
C C40 -0.1999(3) 0.6784(3) 0.56589(18) 0.0491(8) Uani d . 1 . .
H H40A -0.2370 0.6725 0.5164 0.059 Uiso calc R 1 . .
C C41 -0.1031(3) 0.7508(3) 0.57366(17) 0.0436(8) Uani d . 1 . .
C C42 -0.3878(3) 0.4641(2) 0.83188(18) 0.0424(7) Uani d . 1 . .
C C43 -0.3285(3) 0.4523(2) 0.90327(18) 0.0476(8) Uani d . 1 . .
H H43A -0.2474 0.4822 0.9091 0.057 Uiso calc R 1 . .
C C44 -0.3864(3) 0.3974(2) 0.96617(19) 0.0484(8) Uani d . 1 . .
H H44A -0.3451 0.3892 1.0150 0.058 Uiso calc R 1 . .
C C45 -0.5053(3) 0.3540(2) 0.95763(18) 0.0437(8) Uani d . 1 . .
C C46 -0.5658(3) 0.3664(2) 0.88634(18) 0.0466(8) Uani d . 1 . .
H H46A -0.6480 0.3384 0.8807 0.056 Uiso calc R 1 . .
C C47 -0.5060(3) 0.4197(2) 0.82372(18) 0.0445(8) Uani d . 1 . .
H H47A -0.5461 0.4260 0.7745 0.053 Uiso calc R 1 . .
C C48 -0.5098(3) 0.2782(3) 1.08894(19) 0.0662(10) Uani d . 1 . .
H H48A -0.5668 0.2386 1.1255 0.099 Uiso calc R 1 . .
H H48B -0.4884 0.3486 1.1097 0.099 Uiso calc R 1 . .
H H48C -0.4322 0.2331 1.0819 0.099 Uiso calc R 1 . .
H H1 0.308(4) 0.816(3) 0.787(2) 0.103(14) Uiso d . 1 . .
H H2 0.392(4) 0.573(3) 0.519(2) 0.100(14) Uiso d . 1 . .
H H3 0.005(4) 0.867(3) 0.529(2) 0.103(13) Uiso d . 1 . .

loop_
_atom_site_aniso_label
_atom_site_aniso_U_11
_atom_site_aniso_U_22
_atom_site_aniso_U_33
_atom_site_aniso_U_12
_atom_site_aniso_U_13
_atom_site_aniso_U_23
O1 0.0573(14) 0.0363(13) 0.0490(14) -0.0036(11) 0.0010(11) -0.0046(10)
O2 0.0392(12) 0.0557(14) 0.0529(13) -0.0072(11) 0.0028(10) 0.0031(11)
O3 0.0633(15) 0.0720(16) 0.0368(13) -0.0080(13) -0.0009(11) 0.0047(11)
O4 0.0704(17) 0.0500(15) 0.110(2) -0.0222(14) -0.0129(15) 0.0250(14)
O5 0.0429(13) 0.0481(14) 0.0844(17) -0.0111(11) 0.0115(12) -0.0067(12)
O6 0.0515(13) 0.0604(15) 0.0587(15) -0.0159(12) -0.0064(11) 0.0113(12)
N1 0.0423(14) 0.0430(16) 0.0467(16) -0.0039(13) 0.0005(12) 0.0069(12)
N2 0.0393(14) 0.0391(15) 0.0419(15) -0.0059(12) -0.0013(11) 0.0052(12)
N3 0.0450(16) 0.0394(16) 0.0443(16) -0.0041(14) -0.0011(12) 0.0046(12)
N4 0.0435(15) 0.0435(16) 0.0435(16) -0.0001(13) 0.0017(12) 0.0037(13)
N5 0.0510(16) 0.0430(15) 0.0435(16) -0.0004(13) 0.0029(12) 0.0005(13)
N6 0.0430(14) 0.0414(16) 0.0436(16) 0.0015(13) -0.0007(12) -0.0027(13)
N7 0.0406(15) 0.0424(16) 0.0421(15) -0.0036(13) -0.0012(11) 0.0010(12)
N8 0.0380(14) 0.0400(16) 0.0494(16) -0.0053(12) 0.0022(11) 0.0001(12)
N9 0.0362(14) 0.0437(16) 0.0563(17) 0.0001(13) 0.0005(12) 0.0020(13)
N10 0.0423(15) 0.0434(16) 0.0563(17) -0.0005(13) 0.0014(13) -0.0011(13)
C1 0.0449(18) 0.0451(19) 0.0500(19) -0.0146(16) 0.0008(15) 0.0068(15)
C2 0.0349(16) 0.0456(19) 0.0502(19) -0.0052(15) 0.0028(14) 0.0069(15)
C3 0.0391(16) 0.0346(17) 0.0362(17) -0.0026(14) -0.0023(13) 0.0011(13)
C4 0.0361(16) 0.0338(17) 0.0363(17) -0.0036(14) -0.0021(13) 0.0022(14)
C5 0.0417(17) 0.0373(18) 0.0386(17) -0.0049(14) -0.0070(14) 0.0043(14)
C6 0.0416(17) 0.0457(18) 0.0383(17) -0.0076(15) -0.0042(14) 0.0091(15)
C7 0.0518(19) 0.053(2) 0.0372(18) 0.0022(17) 0.0066(15) 0.0029(16)
C8 0.058(2) 0.0410(19) 0.0384(18) -0.0017(16) 0.0006(15) -0.0017(15)
C9 0.0428(17) 0.0359(18) 0.0363(17) -0.0045(15) -0.0029(14) 0.0027(14)
C10 0.0433(18) 0.0397(19) 0.0377(18) -0.0064(16) -0.0026(14) 0.0071(14)
C11 0.0462(19) 0.043(2) 0.058(2) 0.0001(17) 0.0081(16) -0.0002(16)
C12 0.060(2) 0.037(2) 0.075(2) -0.0009(17) 0.0048(19) -0.0001(17)
C13 0.054(2) 0.043(2) 0.054(2) -0.0083(18) -0.0071(16) 0.0164(16)
C14 0.0422(18) 0.068(2) 0.044(2) -0.0058(19) 0.0040(15) 0.0052(17)
C15 0.0526(19) 0.045(2) 0.0428(19) -0.0007(16) -0.0025(15) -0.0013(15)
C16 0.070(3) 0.095(3) 0.110(3) -0.047(3) -0.019(2) 0.045(3)
C17 0.0464(18) 0.052(2) 0.046(2) -0.0053(16) 0.0106(15) 0.0057(16)
C18 0.0484(18) 0.053(2) 0.0441(19) -0.0024(17) -0.0008(15) 0.0067(16)
C19 0.0408(17) 0.0424(17) 0.0440(18) -0.0059(15) 0.0021(14) -0.0053(13)
C20 0.0423(17) 0.0392(16) 0.0362(17) -0.0047(15) 0.0038(13) -0.0053(12)
C21 0.0374(17) 0.0362(18) 0.0443(18) 0.0005(14) 0.0031(13) -0.0066(14)
C22 0.0361(17) 0.0387(18) 0.0442(18) -0.0038(15) 0.0024(14) -0.0021(14)
C23 0.0442(18) 0.0394(18) 0.0398(18) -0.0033(15) -0.0009(14) -0.0015(14)
C24 0.0404(17) 0.0441(19) 0.0394(18) 0.0001(15) -0.0052(14) -0.0016(15)
C25 0.0413(18) 0.0425(19) 0.0350(17) -0.0046(15) -0.0008(13) -0.0070(14)
C26 0.0352(17) 0.0413(19) 0.0447(18) -0.0060(15) 0.0000(14) 0.0003(15)
C27 0.0396(18) 0.041(2) 0.084(3) -0.0007(16) 0.0092(17) -0.0078(18)
C28 0.0412(19) 0.040(2) 0.092(3) -0.0058(17) 0.0081(18) -0.0106(18)
C29 0.0367(17) 0.043(2) 0.056(2) -0.0108(16) 0.0003(15) -0.0011(16)
C30 0.0397(17) 0.0408(19) 0.0478(19) 0.0021(15) 0.0069(14) -0.0010(15)
C31 0.0443(18) 0.0352(17) 0.0441(18) -0.0046(15) 0.0001(14) 0.0022(14)
C32 0.054(2) 0.062(3) 0.100(3) -0.010(2) 0.029(2) -0.003(2)
C33 0.052(2) 0.044(2) 0.057(2) -0.0073(17) -0.0002(16) 0.0115(16)
C34 0.0513(19) 0.0378(19) 0.059(2) 0.0016(16) -0.0034(16) 0.0024(16)
C35 0.0391(17) 0.0427(19) 0.0432(19) 0.0066(15) -0.0024(14) 0.0002(15)
C36 0.0352(16) 0.0368(17) 0.0410(18) 0.0071(14) 0.0008(13) -0.0004(14)
C37 0.0365(16) 0.0456(19) 0.0416(18) 0.0012(15) -0.0070(13) 0.0000(15)
C38 0.0345(16) 0.0414(18) 0.0465(19) 0.0064(15) 0.0035(14) 0.0016(15)
C39 0.0434(18) 0.048(2) 0.055(2) -0.0021(16) 0.0027(16) -0.0147(17)
C40 0.0484(19) 0.061(2) 0.0383(18) 0.0025(17) -0.0013(15) -0.0097(16)
C41 0.0406(17) 0.050(2) 0.0397(19) 0.0070(16) 0.0021(14) -0.0007(15)
C42 0.0376(17) 0.0347(18) 0.054(2) 0.0017(14) 0.0000(15) 0.0007(15)
C43 0.0365(17) 0.0442(19) 0.062(2) 0.0005(15) -0.0075(16) 0.0000(16)
C44 0.0391(18) 0.051(2) 0.055(2) -0.0069(16) -0.0086(15) 0.0059(16)
C45 0.0391(17) 0.0350(18) 0.057(2) -0.0041(15) 0.0034(15) 0.0004(15)
C46 0.0372(17) 0.0437(19) 0.059(2) -0.0045(15) -0.0053(16) -0.0011(16)
C47 0.0399(17) 0.0423(19) 0.051(2) 0.0005(15) -0.0059(15) -0.0035(15)
C48 0.066(2) 0.072(3) 0.060(2) -0.018(2) -0.0120(19) 0.0141(19)

loop_
_atom_type_symbol
_atom_type_description
_atom_type_scat_dispersion_real
_atom_type_scat_dispersion_imag
_atom_type_scat_source
C C 0.0033 0.0016 'International Tables Vol C Tables 4.2.6.8 and 6.1.1.4'
H H 0.0000 0.0000 'International Tables Vol C Tables 4.2.6.8 and 6.1.1.4'
N N 0.0061 0.0033 'International Tables Vol C Tables 4.2.6.8 and 6.1.1.4'
O O 0.0106 0.0060 'International Tables Vol C Tables 4.2.6.8 and 6.1.1.4'

loop_
_geom_angle_atom_site_label_1
_geom_angle_atom_site_label_2
_geom_angle_atom_site_label_3
_geom_angle_site_symmetry_1
_geom_angle_site_symmetry_3
_geom_angle
_geom_angle_publ_flag
C9 O1 H1 . . 102(2) ?
C41 O3 H3 . . 107(2) ?
C13 O4 C16 . . 117.4(3) ?
C29 O5 C32 . . 117.3(2) ?
C45 O6 C48 . . 117.7(2) ?
C1 N1 C33 . . 112.3(2) ?
C1 N1 C17 . . 113.5(2) ?
C33 N1 C17 . . 112.8(2) ?
C3 N2 C2 . . 119.8(3) ?
C19 N3 C18 . . 124.2(3) ?
C19 N3 H2 . . 111(2) ?
C18 N3 H2 . . 124(2) ?
C35 N4 C34 . . 120.9(3) ?
N6 N5 C6 . . 113.1(2) ?
N5 N6 C10 . . 113.6(2) ?
N8 N7 C22 . . 113.0(3) ?
N7 N8 C26 . . 114.7(3) ?
N10 N9 C38 . . 113.0(2) ?
N9 N10 C42 . . 114.6(2) ?
N1 C1 C2 . . 111.9(2) ?
N1 C1 H1A . . 109.2 ?
C2 C1 H1A . . 109.2 ?
N1 C1 H1B . . 109.2 ?
C2 C1 H1B . . 109.2 ?
H1A C1 H1B . . 107.9 ?
N2 C2 C1 . . 110.1(2) ?
N2 C2 H2A . . 109.6 ?
C1 C2 H2A . . 109.6 ?
N2 C2 H2B . . 109.6 ?
C1 C2 H2B . . 109.6 ?
H2A C2 H2B . . 108.2 ?
N2 C3 C4 . . 120.8(3) ?
N2 C3 H3A . . 119.6 ?
C4 C3 H3A . . 119.6 ?
C5 C4 C9 . . 119.0(2) ?
C5 C4 C3 . . 120.7(3) ?
C9 C4 C3 . . 120.3(2) ?
C4 C5 C6 . . 120.1(3) ?
C4 C5 H5A . . 120.0 ?
C6 C5 H5A . . 120.0 ?
C7 C6 C5 . . 119.9(3) ?
C7 C6 N5 . . 115.3(3) ?
C5 C6 N5 . . 124.9(3) ?
C8 C7 C6 . . 120.6(3) ?
C8 C7 H7A . . 119.7 ?
C6 C7 H7A . . 119.7 ?
C7 C8 C9 . . 120.0(3) ?
C7 C8 H8A . . 120.0 ?
C9 C8 H8A . . 120.0 ?
O1 C9 C8 . . 118.7(3) ?
O1 C9 C4 . . 120.9(2) ?
C8 C9 C4 . . 120.5(3) ?
C11 C10 C15 . . 119.3(3) ?
C11 C10 N6 . . 115.4(3) ?
C15 C10 N6 . . 125.4(3) ?
C10 C11 C12 . . 121.3(3) ?
C10 C11 H11A . . 119.3 ?
C12 C11 H11A . . 119.3 ?
C11 C12 C13 . . 119.3(3) ?
C11 C12 H12A . . 120.4 ?
C13 C12 H12A . . 120.4 ?
O4 C13 C12 . . 114.4(3) ?
O4 C13 C14 . . 125.3(3) ?
C12 C13 C14 . . 120.3(3) ?
C13 C14 C15 . . 119.1(3) ?
C13 C14 H14A . . 120.5 ?
C15 C14 H14A . . 120.5 ?
C10 C15 C14 . . 120.8(3) ?
C10 C15 H15A . . 119.6 ?
C14 C15 H15A . . 119.6 ?
O4 C16 H16A . . 109.5 ?
O4 C16 H16B . . 109.5 ?
H16A C16 H16B . . 109.5 ?
O4 C16 H16C . . 109.5 ?
H16A C16 H16C . . 109.5 ?
H16B C16 H16C . . 109.5 ?
N1 C17 C18 . . 112.3(2) ?
N1 C17 H17A . . 109.1 ?
C18 C17 H17A . . 109.1 ?
N1 C17 H17B . . 109.1 ?
C18 C17 H17B . . 109.1 ?
H17A C17 H17B . . 107.9 ?
N3 C18 C17 . . 110.9(2) ?
N3 C18 H18A . . 109.5 ?
C17 C18 H18A . . 109.5 ?
N3 C18 H18B . . 109.5 ?
C17 C18 H18B . . 109.5 ?
H18A C18 H18B . . 108.1 ?
N3 C19 C20 . . 122.2(3) ?
N3 C19 H19A . . 118.9 ?
C20 C19 H19A . . 118.9 ?
C21 C20 C19 . . 120.0(3) ?
C21 C20 C25 . . 120.0(3) ?
C19 C20 C25 . . 119.8(3) ?
C22 C21 C20 . . 121.4(3) ?
C22 C21 H21A . . 119.3 ?
C20 C21 H21A . . 119.3 ?
C21 C22 C23 . . 118.8(3) ?
C21 C22 N7 . . 117.9(3) ?
C23 C22 N7 . . 123.2(3) ?
C24 C23 C22 . . 121.7(3) ?
C24 C23 H23A . . 119.2 ?
C22 C23 H23A . . 119.2 ?
C23 C24 C25 . . 121.5(3) ?
C23 C24 H24A . . 119.2 ?
C25 C24 H24A . . 119.2 ?
O2 C25 C24 . . 121.2(3) ?
O2 C25 C20 . . 122.4(3) ?
C24 C25 C20 . . 116.4(3) ?
C31 C26 C27 . . 118.7(3) ?
C31 C26 N8 . . 125.4(3) ?
C27 C26 N8 . . 115.8(3) ?
C28 C27 C26 . . 121.3(3) ?
C28 C27 H27A . . 119.4 ?
C26 C27 H27A . . 119.4 ?
C29 C28 C27 . . 119.7(3) ?
C29 C28 H28A . . 120.1 ?
C27 C28 H28A . . 120.1 ?
C28 C29 O5 . . 116.0(3) ?
C28 C29 C30 . . 120.1(3) ?
O5 C29 C30 . . 123.9(3) ?
C31 C30 C29 . . 119.6(3) ?
C31 C30 H30A . . 120.2 ?
C29 C30 H30A . . 120.2 ?
C26 C31 C30 . . 120.7(3) ?
C26 C31 H31A . . 119.7 ?
C30 C31 H31A . . 119.7 ?
O5 C32 H32A . . 109.5 ?
O5 C32 H32B . . 109.5 ?
H32A C32 H32B . . 109.5 ?
O5 C32 H32C . . 109.5 ?
H32A C32 H32C . . 109.5 ?
H32B C32 H32C . . 109.5 ?
N1 C33 C34 . . 112.5(2) ?
N1 C33 H33A . . 109.1 ?
C34 C33 H33A . . 109.1 ?
N1 C33 H33B . . 109.1 ?
C34 C33 H33B . . 109.1 ?
H33A C33 H33B . . 107.8 ?
N4 C34 C33 . . 109.4(2) ?
N4 C34 H34A . . 109.8 ?
C33 C34 H34A . . 109.8 ?
N4 C34 H34B . . 109.8 ?
C33 C34 H34B . . 109.8 ?
H34A C34 H34B . . 108.2 ?
N4 C35 C36 . . 121.0(3) ?
N4 C35 H35A . . 119.5 ?
C36 C35 H35A . . 119.5 ?
C37 C36 C41 . . 117.3(3) ?
C37 C36 C35 . . 121.8(3) ?
C41 C36 C35 . . 120.9(3) ?
C38 C37 C36 . . 122.0(3) ?
C38 C37 H37A . . 119.0 ?
C36 C37 H37A . . 119.0 ?
C37 C38 C39 . . 119.0(3) ?
C37 C38 N9 . . 116.7(3) ?
C39 C38 N9 . . 124.2(3) ?
C40 C39 C38 . . 120.3(3) ?
C40 C39 H39A . . 119.9 ?
C38 C39 H39A . . 119.9 ?
C39 C40 C41 . . 120.7(3) ?
C39 C40 H40A . . 119.6 ?
C41 C40 H40A . . 119.6 ?
O3 C41 C40 . . 118.9(3) ?
O3 C41 C36 . . 120.5(3) ?
C40 C41 C36 . . 120.6(3) ?
C43 C42 C47 . . 119.4(3) ?
C43 C42 N10 . . 125.8(3) ?
C47 C42 N10 . . 114.8(3) ?
C44 C43 C42 . . 120.5(3) ?
C44 C43 H43A . . 119.8 ?
C42 C43 H43A . . 119.8 ?
C43 C44 C45 . . 119.7(3) ?
C43 C44 H44A . . 120.1 ?
C45 C44 H44A . . 120.1 ?
O6 C45 C46 . . 115.5(2) ?
O6 C45 C44 . . 124.4(3) ?
C46 C45 C44 . . 120.1(3) ?
C47 C46 C45 . . 119.5(3) ?
C47 C46 H46A . . 120.2 ?
C45 C46 H46A . . 120.2 ?
C46 C47 C42 . . 120.7(3) ?
C46 C47 H47A . . 119.6 ?
C42 C47 H47A . . 119.6 ?
O6 C48 H48A . . 109.5 ?
O6 C48 H48B . . 109.5 ?
H48A C48 H48B . . 109.5 ?
O6 C48 H48C . . 109.5 ?
H48A C48 H48C . . 109.5 ?
H48B C48 H48C . . 109.5 ?

loop_
_geom_bond_atom_site_label_1
_geom_bond_atom_site_label_2
_geom_bond_site_symmetry_2
_geom_bond_distance
_geom_bond_publ_flag
O1 C9 . 1.355(3) ?
O1 H1 . 0.98(4) ?
O2 C25 . 1.284(3) ?
O3 C41 . 1.355(3) ?
O3 H3 . 1.07(4) ?
O4 C13 . 1.371(3) ?
O4 C16 . 1.425(4) ?
O5 C29 . 1.378(3) ?
O5 C32 . 1.416(4) ?
O6 C45 . 1.366(3) ?
O6 C48 . 1.423(3) ?
N1 C1 . 1.459(3) ?
N1 C33 . 1.467(4) ?
N1 C17 . 1.467(4) ?
N2 C3 . 1.288(3) ?
N2 C2 . 1.457(3) ?
N3 C19 . 1.294(3) ?
N3 C18 . 1.457(4) ?
N3 H2 . 1.02(4) ?
N4 C35 . 1.281(3) ?
N4 C34 . 1.454(3) ?
N5 N6 . 1.245(3) ?
N5 C6 . 1.429(3) ?
N6 C10 . 1.447(3) ?
N7 N8 . 1.266(3) ?
N7 C22 . 1.417(3) ?
N8 C26 . 1.425(3) ?
N9 N10 . 1.266(3) ?
N9 C38 . 1.430(4) ?
N10 C42 . 1.424(4) ?
C1 C2 . 1.518(4) ?
C1 H1A . 0.9900 ?
C1 H1B . 0.9900 ?
C2 H2A . 0.9900 ?
C2 H2B . 0.9900 ?
C3 C4 . 1.456(4) ?
C3 H3A . 0.9500 ?
C4 C5 . 1.395(3) ?
C4 C9 . 1.412(4) ?
C5 C6 . 1.395(4) ?
C5 H5A . 0.9500 ?
C6 C7 . 1.393(4) ?
C7 C8 . 1.378(4) ?
C7 H7A . 0.9500 ?
C8 C9 . 1.384(4) ?
C8 H8A . 0.9500 ?
C10 C11 . 1.366(4) ?
C10 C15 . 1.371(4) ?
C11 C12 . 1.376(4) ?
C11 H11A . 0.9500 ?
C12 C13 . 1.379(4) ?
C12 H12A . 0.9500 ?
C13 C14 . 1.381(4) ?
C14 C15 . 1.388(4) ?
C14 H14A . 0.9500 ?
C15 H15A . 0.9500 ?
C16 H16A . 0.9800 ?
C16 H16B . 0.9800 ?
C16 H16C . 0.9800 ?
C17 C18 . 1.509(4) ?
C17 H17A . 0.9900 ?
C17 H17B . 0.9900 ?
C18 H18A . 0.9900 ?
C18 H18B . 0.9900 ?
C19 C20 . 1.424(4) ?
C19 H19A . 0.9500 ?
C20 C21 . 1.411(4) ?
C20 C25 . 1.444(4) ?
C21 C22 . 1.366(4) ?
C21 H21A . 0.9500 ?
C22 C23 . 1.414(4) ?
C23 C24 . 1.357(4) ?
C23 H23A . 0.9500 ?
C24 C25 . 1.428(4) ?
C24 H24A . 0.9500 ?
C26 C31 . 1.377(4) ?
C26 C27 . 1.385(4) ?
C27 C28 . 1.373(4) ?
C27 H27A . 0.9500 ?
C28 C29 . 1.372(4) ?
C28 H28A . 0.9500 ?
C29 C30 . 1.388(4) ?
C30 C31 . 1.385(4) ?
C30 H30A . 0.9500 ?
C31 H31A . 0.9500 ?
C32 H32A . 0.9800 ?
C32 H32B . 0.9800 ?
C32 H32C . 0.9800 ?
C33 C34 . 1.514(4) ?
C33 H33A . 0.9900 ?
C33 H33B . 0.9900 ?
C34 H34A . 0.9900 ?
C34 H34B . 0.9900 ?
C35 C36 . 1.445(4) ?
C35 H35A . 0.9500 ?
C36 C37 . 1.403(4) ?
C36 C41 . 1.414(4) ?
C37 C38 . 1.380(4) ?
C37 H37A . 0.9500 ?
C38 C39 . 1.400(4) ?
C39 C40 . 1.373(4) ?
C39 H39A . 0.9500 ?
C40 C41 . 1.382(4) ?
C40 H40A . 0.9500 ?
C42 C43 . 1.383(4) ?
C42 C47 . 1.388(4) ?
C43 C44 . 1.382(4) ?
C43 H43A . 0.9500 ?
C44 C45 . 1.390(4) ?
C44 H44A . 0.9500 ?
C45 C46 . 1.388(4) ?
C46 C47 . 1.379(4) ?
C46 H46A . 0.9500 ?
C47 H47A . 0.9500 ?
C48 H48A . 0.9800 ?
C48 H48B . 0.9800 ?
C48 H48C . 0.9800 ?

loop_
_geom_hbond_atom_site_label_D
_geom_hbond_atom_site_label_H
_geom_hbond_atom_site_label_A
_geom_hbond_site_symmetry_A
_geom_hbond_distance_DH
_geom_hbond_distance_HA
_geom_hbond_distance_DA
_geom_hbond_angle_DHA
O3 H3 N4 . 1.07(4) 1.58(4) 2.543(3) 146(3)
O1 H1 N2 . 0.98(4) 1.61(4) 2.534(3) 157(3)
N3 H2 O2 . 1.02(4) 1.71(4) 2.585(3) 142(3)
N3 H2 O2 2_666 1.02(4) 2.48(4) 3.155(3) 123(3)

loop_
_cod_related_entry_id
_cod_related_entry_database
_cod_related_entry_code
1 ChemSpider 30656528
